data_4115585
loop_
_publ_author_name
'F. Albert Cotton'
'Evgeny V. Dikarev'
'Marina A. Petrukhina'
'Robert E. Taylor'

_publ_section_title
;
 A Polymeric Chain in Which \m2,\h2:\h2-Ethene Symmetrically Bridges
 Tetra(trifluoroacetato) Dirhodium Molecules
;
_journal_name_full 'Journal of the American Chemical Society'
_journal_page_first 5831
_journal_page_last 5832
_journal_paper_doi 10.1021/ja0160750
_journal_volume 123
_journal_year 2001
_chemical_compound_source synthesized
_chemical_formula_moiety 'Rh2 (O2 C C F3)4 (C2 H4)'
_chemical_formula_structural '[Rh2(O2CCF3)4(\m2-\n2:\n2-C2H4)]'
_chemical_formula_sum 'C10 H4 F12 O8 Rh2'
_chemical_formula_weight 685.95
_chemical_name_systematic
; 
 Catena((\m2-\n2:\n2-ethylene)-tetrakis(\m2-trifluoroacetato-O,O')-
 dirhodium(II,II)
;
_space_group_IT_number 87
_symmetry_cell_setting tetragonal
_symmetry_space_group_name_Hall '-I 4'
_symmetry_space_group_name_H-M 'I 4/m'
_atom_sites_solution_hydrogens geom
_atom_sites_solution_primary direct
_atom_sites_solution_secondary difmap
_audit_creation_method SHELXL
_cell_angle_alpha 90.00
_cell_angle_beta 90.00
_cell_angle_gamma 90.00
_cell_formula_units_Z 2
_cell_length_a 11.5136(5)
_cell_length_b 11.5136(5)
_cell_length_c 7.2291(8)
_cell_measurement_reflns_used 222
_cell_measurement_temperature 173(2)
_cell_measurement_theta_max 20.8
_cell_measurement_theta_min 4.0
_cell_volume 958.31(12)
_computing_cell_refinement 'MADNES (Enraf-Nonius, 1989)'
_computing_data_collection 'MADNES (Enraf-Nonius, 1989)'
_computing_data_reduction 'PROCOR (Kabsch, 1988)'
_computing_molecular_graphics 'SHELXTL V.5 (Siemens, 1994)'
_computing_publication_material CIFTAB
_computing_structure_refinement 'SHELXL-93 (Sheldrick, 1993)'
_computing_structure_solution 'SHELXTL V.5 (Siemens, 1994)'
_diffrn_ambient_temperature 173(2)
_diffrn_measurement_device 'Nonius FAST area detector'
_diffrn_measurement_method 'Ellipsoid-mask fitting'
_diffrn_radiation_monochromator graphite
_diffrn_radiation_source 'fine-focus sealed tube'
_diffrn_radiation_type MoK\a
_diffrn_radiation_wavelength 0.71073
_diffrn_reflns_av_R_equivalents 0.0460
_diffrn_reflns_av_sigmaI/netI 0.0240
_diffrn_reflns_limit_h_max 13
_diffrn_reflns_limit_h_min -13
_diffrn_reflns_limit_k_max 13
_diffrn_reflns_limit_k_min -13
_diffrn_reflns_limit_l_max 7
_diffrn_reflns_limit_l_min -8
_diffrn_reflns_number 2569
_diffrn_reflns_theta_max 25.08
_diffrn_reflns_theta_min 2.50
_diffrn_standards_number 'none (area detector data)'
_exptl_absorpt_coefficient_mu 1.873
_exptl_absorpt_correction_T_max 0.830
_exptl_absorpt_correction_T_min 0.586
_exptl_absorpt_correction_type 'SORTAV (Blessing, 1995)'
_exptl_crystal_colour dark-green
_exptl_crystal_density_diffrn 2.377
_exptl_crystal_density_method none
_exptl_crystal_description block-shaped
_exptl_crystal_F_000 652
_exptl_crystal_size_max 0.20
_exptl_crystal_size_mid 0.15
_exptl_crystal_size_min 0.10
_refine_diff_density_max 0.709
_refine_diff_density_min -0.624
_refine_diff_density_rms 0.126
_refine_ls_extinction_coef noref
_refine_ls_extinction_method none
_refine_ls_goodness_of_fit_all 1.117
_refine_ls_goodness_of_fit_obs 1.118
_refine_ls_hydrogen_treatment noref
_refine_ls_matrix_type full
_refine_ls_number_parameters 55
_refine_ls_number_reflns 458
_refine_ls_number_restraints 12
_refine_ls_restrained_S_all 1.134
_refine_ls_restrained_S_obs 1.114
_refine_ls_R_factor_all 0.0318
_refine_ls_R_factor_obs 0.0312
_refine_ls_shift/esd_max 0.000
_refine_ls_shift/esd_mean 0.000
_refine_ls_structure_factor_coef Fsqd
_refine_ls_weighting_details 'w=1/[\s^2^(Fo^2^)+(0.0390P)^2^+7.4870P] where P=(Fo^2^+2Fc^2^)/3'
_refine_ls_weighting_scheme calc
_refine_ls_wR_factor_all 0.0794
_refine_ls_wR_factor_obs 0.0781
_reflns_number_observed 457
_reflns_number_total 458
_reflns_observed_criterion >2sigma(I)
_cod_data_source_file ja0160750_s1.cif
_cod_data_source_block '[Rh2(O2CCF3)4(C2H4)]_(1)'
_cod_depositor_comments
;
The following automatic conversions were performed:

'_refine_ls_weighting_scheme' value 'calc
w=1/[\s^2^(Fo^2^)+(0.0390P)^2^+7.4870P] where P=(Fo^2^+2Fc^2^)/3' was
changed to 'calc'. New tag '_refine_ls_weighting_details' was
created. The value of the new tag was set to
'w=1/[\s^2^(Fo^2^)+(0.0390P)^2^+7.4870P] where P=(Fo^2^+2Fc^2^)/3'.

Automatic conversion script
Id: cif_fix_values 3143 2015-03-26 13:38:13Z robertas 
;
_cod_original_cell_volume 958.3(1)
_cod_database_code 4115585

loop_
_symmetry_equiv_pos_as_xyz
'x, y, z'
'-x, -y, z'
'-y, x, z'
'y, -x, z'
'x+1/2, y+1/2, z+1/2'
'-x+1/2, -y+1/2, z+1/2'
'-y+1/2, x+1/2, z+1/2'
'y+1/2, -x+1/2, z+1/2'
'-x, -y, -z'
'x, y, -z'
'y, -x, -z'
'-y, x, -z'
'-x+1/2, -y+1/2, -z+1/2'
'x+1/2, y+1/2, -z+1/2'
'y+1/2, -x+1/2, -z+1/2'
'-y+1/2, x+1/2, -z+1/2'

loop_
_atom_site_aniso_label
_atom_site_aniso_U_11
_atom_site_aniso_U_22
_atom_site_aniso_U_33
_atom_site_aniso_U_23
_atom_site_aniso_U_13
_atom_site_aniso_U_12
Rh1 0.0219(3) 0.0219(3) 0.0086(4) 0.000 0.000 0.000
O1 0.0237(14) 0.034(2) 0.013(2) 0.0009(11) 0.0040(11) -0.0045(12)
C1 0.024(3) 0.024(3) 0.010(3) 0.000 0.000 0.002(2)
C2 0.034(4) 0.058(5) 0.029(4) 0.000 0.000 -0.014(3)
C3 0.043(7) 0.048(7) 0.015(6) 0.000 0.000 0.009(4)

loop_
_atom_site_label
_atom_site_type_symbol
_atom_site_fract_x
_atom_site_fract_y
_atom_site_fract_z
_atom_site_U_iso_or_equiv
_atom_site_thermal_displace_type
_atom_site_occupancy
_atom_site_calc_flag
_atom_site_refinement_flags
_atom_site_disorder_group
Rh1 Rh 0.5000 0.5000 0.16768(8) 0.0175(3) Uani 1 d S .
O1 O 0.3359(3) 0.4350(3) 0.1556(4) 0.0236(7) Uani 1 d . .
C1 C 0.2928(5) 0.4175(5) 0.0000 0.0193(12) Uani 1 d S .
C2 C 0.1694(6) 0.3653(6) 0.0000 0.040(2) Uani 1 d SD 1
F1 F 0.1357(10) 0.3285(12) 0.1652(14) 0.023(3) Uiso 0.25 d PD 1
F2 F 0.1533(12) 0.2860(13) -0.1157(20) 0.049(3) Uiso 0.25 d PD 1
F3 F 0.0951(9) 0.4631(10) -0.0383(22) 0.054(4) Uiso 0.25 d PD 1
F1X F 0.1188(10) 0.3679(13) 0.1639(14) 0.021(3) Uiso 0.25 d PD 2
F2X F 0.1019(11) 0.4086(13) -0.1192(19) 0.043(3) Uiso 0.25 d PD 2
F3X F 0.1872(9) 0.2445(8) -0.0372(19) 0.044(3) Uiso 0.25 d PD 2
C3 C 0.5333(16) 0.5438(14) 0.5000 0.035(3) Uani 0.50 d SPU .
H3 H 0.4938 0.6173 0.5000 0.042 Uiso 0.50 d SP .
H3X H 0.6074 0.5459 0.5000 0.042 Uiso 0.50 d SP .

loop_
_atom_type_symbol
_atom_type_description
_atom_type_scat_dispersion_real
_atom_type_scat_dispersion_imag
_atom_type_scat_source
C C 0.0033 0.0016 'International Tables Vol C Tables 4.2.6.8 and 6.1.1.4'
H H 0.0000 0.0000 'International Tables Vol C Tables 4.2.6.8 and 6.1.1.4'
O O 0.0106 0.0060 'International Tables Vol C Tables 4.2.6.8 and 6.1.1.4'
F F 0.0171 0.0103 'International Tables Vol C Tables 4.2.6.8 and 6.1.1.4'
Rh Rh -1.1178 0.9187 'International Tables Vol C Tables 4.2.6.8 and 6.1.1.4'

loop_
_geom_angle_atom_site_label_1
_geom_angle_atom_site_label_2
_geom_angle_atom_site_label_3
_geom_angle
_geom_angle_site_symmetry_1
_geom_angle_site_symmetry_3
_geom_angle_publ_flag
O1 Rh1 O1 89.894(7) 3_655 . y
O1 Rh1 O1 175.1(2) . 2_665 y
O1 Rh1 Rh1 87.54(8) . 9_665 y
O1 Rh1 C3 100.0(5) 3_655 . n
O1 Rh1 C3 105.0(4) . . n
O1 Rh1 C3 79.8(4) 2_665 . n
O1 Rh1 C3 84.8(4) 4_565 . n
Rh1 Rh1 C3 165.2(3) 9_665 . y
C3 Rh1 C3 29.5(6) . 9_666 n
C1 O1 Rh1 117.9(3) . . n
O1 C1 O1 129.0(5) 10 . n
O1 C1 C2 115.5(3) . . n
F2 C2 F1 109.0(11) . . n
F2 C2 F3 110.7(10) . . n
F1 C2 F3 104.5(9) . . n
F2 C2 C1 114.9(8) . . n
F1 C2 C1 113.2(5) . . n
F3 C2 C1 104.1(7) . . n
F2X C2 F1X 109.4(11) . . n
F2X C2 F3X 110.1(9) . . n
F1X C2 F3X 104.7(9) . . n
F2X C2 C1 114.4(7) . . n
F1X C2 C1 113.4(5) . . n
F3X C2 C1 104.3(6) . . n
C3 C3 Rh1 75.2(3) 9_666 . n
Rh1 C3 Rh1 150.5(6) . 9_666 y
Rh1 C3 H3 96.1(6) . . n
Rh1 C3 H3X 99.2(6) . . n
C3 C3 H3 114.6(25) 9_666 . n
C3 C3 H3X 128.8(29) 9_666 . n
H3 C3 H3X 116.6(14) . . n

loop_
_geom_bond_atom_site_label_1
_geom_bond_atom_site_label_2
_geom_bond_distance
_geom_bond_site_symmetry_2
_geom_bond_publ_flag
Rh1 O1 2.034(3) . y
Rh1 Rh1 2.4243(12) 9_665 y
Rh1 C3 2.484(3) . y
O1 C1 1.246(4) . n
C1 C2 1.542(9) . n
C2 F2 1.253(13) . n
C2 F1 1.325(10) . n
C2 F3 1.441(12) . n
C2 F2X 1.263(13) . n
C2 F1X 1.320(10) . n
C2 F3X 1.432(11) . n
C3 C3 1.27(3) 9_666 n
C3 H3 0.96(2) . n
C3 H3X 0.85(2) . n
